data_4088612
loop_
_publ_author_name
'Ito, Jun-ichi'
'Sugino, Kanae'
'Matsushima, Satoru'
'Sakaguchi, Hiroki'
'Iwata, Hiroshi'
'Ishihara, Takahiro'
'Nishiyama, Hisao'

_publ_section_title
;
 Synthesis of NHC-Oxazoline Pincer Complexes of Rh and Ru and Their
 Catalytic Activity for Hydrogenation and Conjugate Reduction
;
_journal_issue 11
_journal_name_full Organometallics
_journal_page_first 1885
_journal_paper_doi 10.1021/acs.organomet.6b00239
_journal_volume 35
_journal_year 2016
_chemical_formula_sum 'C24 H31 N3 O4 Ru'
_chemical_formula_weight 526.59
_space_group_crystal_system orthorhombic
_space_group_IT_number 19
_space_group_name_Hall 'P 2ac 2ab'
_space_group_name_H-M_alt 'P 21 21 21'
_atom_sites_solution_hydrogens geom
_audit_creation_method 'APEX2 v2013.6-2'
_cell_angle_alpha 90
_cell_angle_beta 90
_cell_angle_gamma 90
_cell_formula_units_Z 4
_cell_length_a 10.0305(5)
_cell_length_b 12.0179(7)
_cell_length_c 19.1095(10)
_cell_measurement_reflns_used 9928
_cell_measurement_temperature 93.0(2)
_cell_measurement_theta_max 25.0856
_cell_measurement_theta_min 2.6450
_cell_volume 2303.6(2)
_computing_cell_refinement 'SAINT V8.32B (Bruker AXS Inc., 2013)'
_computing_data_collection 'Bruker Instrument Service v3.0.29'
_computing_data_reduction 'SAINT V8.32B (Bruker AXS Inc., 2013)'
_computing_molecular_graphics 'XSHELL V6.3.1 (Bruke AXS)'
_computing_publication_material 'Generate Report (Bruker AXS)'
_computing_structure_refinement 'SHELXL-2013 (Sheldrick, 2013)'
_diffrn_ambient_temperature 93.0(2)
_diffrn_detector_area_resol_mean 10.4167
_diffrn_measured_fraction_theta_full 0.981
_diffrn_measured_fraction_theta_max 0.981
_diffrn_measurement_device_type 'Bruker D8 goniometer'
_diffrn_measurement_method 'omega scans'
_diffrn_radiation_monochromator graphite
_diffrn_radiation_type MoK\a
_diffrn_radiation_wavelength 0.71073
_diffrn_reflns_av_R_equivalents 0.0269
_diffrn_reflns_limit_h_max 11
_diffrn_reflns_limit_h_min -11
_diffrn_reflns_limit_k_max 14
_diffrn_reflns_limit_k_min -13
_diffrn_reflns_limit_l_max 22
_diffrn_reflns_limit_l_min -22
_diffrn_reflns_number 16078
_diffrn_reflns_theta_full 25.09
_diffrn_reflns_theta_max 25.09
_diffrn_reflns_theta_min 2.29
_diffrn_source 'sealed tube'
_exptl_absorpt_coefficient_mu 0.716
_exptl_absorpt_correction_T_max 0.93
_exptl_absorpt_correction_T_min 0.86
_exptl_absorpt_correction_type empirical
_exptl_absorpt_process_details 'SADABS V2012/1 (Bruker AXS Inc.)'
_exptl_crystal_colour 'clear pale yellow'
_exptl_crystal_density_diffrn 1.518
_exptl_crystal_density_method 'not measured'
_exptl_crystal_description prism
_exptl_crystal_F_000 1088
_exptl_crystal_size_max 0.200
_exptl_crystal_size_mid 0.200
_exptl_crystal_size_min 0.100
_refine_diff_density_max 0.356
_refine_diff_density_min -0.340
_refine_ls_abs_structure_details
;
;
_refine_ls_abs_structure_Flack -0.033(9)
_refine_ls_extinction_method none
_refine_ls_goodness_of_fit_ref 1.195
_refine_ls_hydrogen_treatment constr
_refine_ls_matrix_type full
_refine_ls_number_parameters 296
_refine_ls_number_reflns 3983
_refine_ls_number_restraints 0
_refine_ls_restrained_S_all 1.195
_refine_ls_R_factor_all 0.0199
_refine_ls_R_factor_gt 0.0185
_refine_ls_shift/su_max 0.042
_refine_ls_shift/su_mean 0.001
_refine_ls_structure_factor_coef Fsqd
_refine_ls_weighting_details 'w=1/[\s^2^(Fo^2^)+(0.0107P)^2^+1.8764P] where P=(Fo^2^+2Fc^2^)/3'
_refine_ls_weighting_scheme calc
_refine_ls_wR_factor_gt 0.0456
_refine_ls_wR_factor_ref 0.0533
_reflns_number_gt 3887
_reflns_number_total 3983
_reflns_threshold_expression 'I > 2\s(I)'
_cod_data_source_file om6b00239_si_001.cif
_cod_data_source_block 8b
_cod_database_code 4088612

loop_
_space_group_symop_operation_xyz
'x, y, z'
'-x+1/2, -y, z+1/2'
'-x, y+1/2, -z+1/2'
'x+1/2, -y+1/2, -z'

loop_
_atom_site_type_symbol
_atom_site_label
_atom_site_fract_x
_atom_site_fract_y
_atom_site_fract_z
_atom_site_U_iso_or_equiv
_atom_site_adp_type
_atom_site_calc_flag
_atom_site_refinement_flags_adp
_atom_site_refinement_flags_posn
_atom_site_occupancy
C C1 1.0656(3) 0.5098(4) 0.16520(15) 0.0158(7) Uani d . . 1
C C2 1.1425(4) 0.4112(3) 0.17160(18) 0.0175(8) Uani d . . 1
C C3 1.2660(4) 0.4079(3) 0.2066(2) 0.0204(9) Uani d . . 1
C C4 1.3116(3) 0.5068(4) 0.23470(16) 0.0217(7) Uani d . . 1
H H4 1.3945 0.5069 0.2587 0.026 Uiso calc U R 1
C C5 1.2415(4) 0.6057(3) 0.22932(19) 0.0191(9) Uani d . . 1
C C6 1.1175(4) 0.6070(3) 0.19479(17) 0.0149(8) Uani d . . 1
C C7 1.3488(4) 0.3038(4) 0.2155(2) 0.0290(10) Uani d . . 1
H H7A 1.4312 0.322 0.2406 0.043 Uiso calc U R 1
H H7B 1.371 0.2733 0.1693 0.043 Uiso calc U R 1
H H7C 1.2981 0.2486 0.2422 0.043 Uiso calc U R 1
C C8 1.3001(4) 0.7091(3) 0.2613(2) 0.0269(9) Uani d . . 1
H H8A 1.382 0.6898 0.2866 0.04 Uiso calc U R 1
H H8B 1.2358 0.7419 0.2939 0.04 Uiso calc U R 1
H H8C 1.3209 0.7627 0.2243 0.04 Uiso calc U R 1
C C9 1.0819(4) 0.3151(3) 0.13720(18) 0.0170(8) Uani d . . 1
C C10 1.0368(4) 0.1370(3) 0.1117(2) 0.0226(8) Uani d . . 1
H H10A 0.993 0.0899 0.1475 0.027 Uiso calc U R 1
H H10B 1.081 0.0883 0.077 0.027 Uiso calc U R 1
C C11 0.9348(4) 0.2142(3) 0.07586(18) 0.0172(8) Uani d . . 1
H H11 0.8439 0.1963 0.0942 0.021 Uiso calc U R 1
C C12 1.0668(4) 0.2328(3) -0.03682(19) 0.0218(8) Uani d . . 1
H H12A 1.1347 0.1804 -0.0202 0.033 Uiso calc U R 1
H H12B 1.0919 0.3086 -0.0233 0.033 Uiso calc U R 1
H H12C 1.0601 0.2281 -0.0879 0.033 Uiso calc U R 1
C C13 0.9327(4) 0.2036(3) -0.00421(18) 0.0172(8) Uani d . . 1
H H13 0.865 0.2572 -0.0226 0.021 Uiso calc U R 1
C C14 0.8878(4) 0.0862(3) -0.0241(2) 0.0232(8) Uani d . . 1
H H14A 0.9501 0.0317 -0.0045 0.035 Uiso calc U R 1
H H14B 0.8862 0.0791 -0.0752 0.035 Uiso calc U R 1
H H14C 0.7983 0.0726 -0.0054 0.035 Uiso calc U R 1
C C15 1.0500(4) 0.7192(3) 0.1928(2) 0.0244(9) Uani d . . 1
H H15A 1.0267 0.7393 0.2415 0.029 Uiso calc U R 1
H H15B 1.1168 0.7741 0.1765 0.029 Uiso calc U R 1
C C16 0.8598(4) 0.6567(3) 0.11379(19) 0.0167(8) Uani d . . 1
C C17 0.7640(4) 0.8275(3) 0.1052(2) 0.0219(8) Uani d . . 1
H H17 0.7043 0.885 0.0917 0.026 Uiso calc U R 1
C C18 0.8731(4) 0.8386(3) 0.1445(2) 0.0203(8) Uani d . . 1
H H18 0.9054 0.9055 0.1648 0.024 Uiso calc U R 1
C C19 0.6381(5) 0.7057(4) -0.0244(3) 0.0464(13) Uani d . . 1
H H19A 0.6224 0.7862 -0.0261 0.07 Uiso calc U R 1
H H19B 0.5666 0.6672 -0.0497 0.07 Uiso calc U R 1
H H19C 0.724 0.6887 -0.0464 0.07 Uiso calc U R 1
C C20 0.6399(4) 0.6675(4) 0.0506(2) 0.0257(9) Uani d . . 1
H H20 0.6513 0.5849 0.0505 0.031 Uiso calc U R 1
C C21 0.5120(4) 0.6940(4) 0.0904(3) 0.0501(16) Uani d . . 1
H H21A 0.5201 0.6678 0.1387 0.075 Uiso calc U R 1
H H21B 0.4367 0.6566 0.0677 0.075 Uiso calc U R 1
H H21C 0.497 0.7746 0.0902 0.075 Uiso calc U R 1
C C22 0.9013(3) 0.4911(3) -0.03090(16) 0.0161(7) Uani d . . 1
C C23 0.9063(4) 0.4860(3) -0.10909(17) 0.0247(8) Uani d . . 1
H H23A 0.8577 0.4201 -0.1253 0.037 Uiso calc U R 1
H H23B 0.9993 0.4814 -0.1245 0.037 Uiso calc U R 1
H H23C 0.865 0.553 -0.1287 0.037 Uiso calc U R 1
C C24 0.8014(4) 0.4791(3) 0.1821(2) 0.0241(9) Uani d . . 1
N N1 0.9739(3) 0.3246(2) 0.10165(16) 0.0157(6) Uani d . . 1
N N2 0.9304(3) 0.7341(2) 0.15022(15) 0.0167(7) Uani d . . 1
N N3 0.7549(3) 0.7160(3) 0.08791(17) 0.0200(7) Uani d . . 1
O O1 1.1330(3) 0.2123(2) 0.14408(13) 0.0216(6) Uani d . . 1
O O2 1.0040(2) 0.5191(2) 0.00346(12) 0.0160(5) Uani d . . 1
O O3 0.7948(2) 0.46686(19) 0.00087(13) 0.0164(6) Uani d . . 1
O O4 0.7386(4) 0.4772(3) 0.23354(17) 0.0456(9) Uani d . . 1
Ru Ru1 0.90166(2) 0.49345(2) 0.10464(2) 0.01309(9) Uani d . . 1

loop_
_atom_site_aniso_label
_atom_site_aniso_U_11
_atom_site_aniso_U_22
_atom_site_aniso_U_33
_atom_site_aniso_U_12
_atom_site_aniso_U_13
_atom_site_aniso_U_23
C1 0.0193(15) 0.018(2) 0.0103(14) 0.0019(17) 0.0004(12) 0.0032(15)
C2 0.021(2) 0.018(2) 0.0132(18) 0.0001(15) -0.0005(15) 0.0019(14)
C3 0.022(2) 0.022(2) 0.0168(19) 0.0040(16) -0.0028(17) -0.0001(16)
C4 0.0211(16) 0.029(2) 0.0153(15) 0.001(2) -0.0052(13) 0.0051(19)
C5 0.027(2) 0.020(2) 0.0110(18) -0.0058(16) 0.0017(16) 0.0025(15)
C6 0.0213(19) 0.0139(19) 0.0097(16) -0.0024(15) 0.0001(16) 0.0025(13)
C7 0.026(2) 0.032(3) 0.028(2) 0.0089(18) -0.0097(18) -0.0010(18)
C8 0.033(2) 0.026(2) 0.022(2) -0.0054(19) -0.0042(19) -0.0035(17)
C9 0.0212(19) 0.0146(19) 0.0153(17) 0.0021(16) 0.0064(16) 0.0017(14)
C10 0.030(2) 0.0129(19) 0.0247(19) -0.0024(15) -0.0027(18) -0.0005(17)
C11 0.0167(18) 0.0117(19) 0.0232(18) 0.0011(14) 0.0034(15) -0.0051(14)
C12 0.0214(19) 0.022(2) 0.0219(19) 0.0046(16) 0.0025(16) 0.0007(16)
C13 0.0183(18) 0.0143(19) 0.0191(17) 0.0006(14) -0.0001(15) 0.0003(15)
C14 0.026(2) 0.017(2) 0.0265(19) 0.0016(17) -0.0054(17) -0.0055(15)
C15 0.032(2) 0.019(2) 0.022(2) -0.0004(17) -0.0051(18) 0.0002(16)
C16 0.0203(18) 0.0125(18) 0.0172(18) 0.0001(14) 0.0045(15) -0.0029(15)
C17 0.0205(18) 0.0106(18) 0.035(2) 0.0020(14) 0.0047(19) 0.0029(18)
C18 0.026(2) 0.0084(19) 0.027(2) 0.0007(15) 0.0090(17) -0.0030(15)
C19 0.057(3) 0.029(3) 0.054(3) 0.002(2) -0.030(3) 0.002(2)
C20 0.0194(19) 0.014(2) 0.044(3) 0.0032(15) -0.0039(18) -0.0035(17)
C21 0.020(2) 0.025(3) 0.105(5) 0.0009(18) 0.005(3) -0.024(3)
C22 0.0220(16) 0.0081(17) 0.0181(15) 0.001(2) -0.0011(14) -0.0016(15)
C23 0.0323(19) 0.023(2) 0.0189(17) -0.009(2) -0.0048(16) 0.0037(18)
C24 0.0302(18) 0.011(2) 0.031(2) -0.0001(16) 0.0071(17) -0.0007(17)
N1 0.0178(15) 0.0121(15) 0.0173(14) 0.0013(11) 0.0007(14) -0.0006(13)
N2 0.0186(16) 0.0114(17) 0.0201(15) 0.0007(12) 0.0051(13) 0.0007(12)
N3 0.0163(15) 0.0129(17) 0.0307(18) 0.0025(12) 0.0012(13) 0.0023(13)
O1 0.0254(14) 0.0138(14) 0.0255(13) 0.0047(11) -0.0050(11) -0.0005(11)
O2 0.0155(11) 0.0145(15) 0.0179(11) -0.0011(10) -0.0008(9) -0.0001(11)
O3 0.0150(11) 0.0136(15) 0.0207(12) 0.0001(10) -0.0023(10) -0.0014(10)
O4 0.067(2) 0.026(2) 0.0437(17) -0.0015(16) 0.0357(16) -0.0022(15)
Ru1 0.01384(13) 0.00967(14) 0.01577(13) 0.00110(12) 0.00075(10) -0.00057(12)

loop_
_atom_type_symbol
_atom_type_description
_atom_type_scat_dispersion_real
_atom_type_scat_dispersion_imag
_atom_type_scat_source
C C 0.0033 0.0016 'International Tables Vol C Tables 4.2.6.8 and 6.1.1.4'
H H 0.0000 0.0000 'International Tables Vol C Tables 4.2.6.8 and 6.1.1.4'
N N 0.0061 0.0033 'International Tables Vol C Tables 4.2.6.8 and 6.1.1.4'
O O 0.0106 0.0060 'International Tables Vol C Tables 4.2.6.8 and 6.1.1.4'
Ru Ru -1.2594 0.8363 'International Tables Vol C Tables 4.2.6.8 and 6.1.1.4'

loop_
_geom_angle_atom_site_label_1
_geom_angle_atom_site_label_2
_geom_angle_atom_site_label_3
_geom_angle
C6 C1 C2 117.4(3)
C6 C1 Ru1 128.0(3)
C2 C1 Ru1 114.3(3)
C3 C2 C1 122.9(3)
C3 C2 C9 123.8(4)
C1 C2 C9 113.2(3)
C4 C3 C2 116.8(4)
C4 C3 C7 119.1(3)
C2 C3 C7 124.1(4)
C3 C4 C5 122.8(3)
C4 C5 C6 119.5(3)
C4 C5 C8 118.7(4)
C6 C5 C8 121.8(4)
C1 C6 C5 120.6(3)
C1 C6 C15 124.7(3)
C5 C6 C15 114.7(3)
N1 C9 O1 117.1(3)
N1 C9 C2 121.2(3)
O1 C9 C2 121.6(3)
O1 C10 C11 104.7(3)
N1 C11 C13 114.4(3)
N1 C11 C10 102.5(3)
C13 C11 C10 113.7(3)
C12 C13 C14 111.8(3)
C12 C13 C11 112.1(3)
C14 C13 C11 109.2(3)
N2 C15 C6 119.5(3)
N2 C16 N3 103.2(3)
N2 C16 Ru1 127.0(3)
N3 C16 Ru1 129.7(3)
C18 C17 N3 106.6(3)
C17 C18 N2 107.1(3)
N3 C20 C19 110.4(4)
N3 C20 C21 109.5(3)
C19 C20 C21 113.6(4)
O3 C22 O2 120.0(3)
O3 C22 C23 119.9(3)
O2 C22 C23 120.1(3)
O3 C22 Ru1 61.52(16)
O2 C22 Ru1 58.52(15)
C23 C22 Ru1 177.4(3)
O4 C24 Ru1 175.4(4)
C9 N1 C11 108.8(3)
C9 N1 Ru1 110.7(2)
C11 N1 Ru1 140.3(2)
C16 N2 C18 111.3(3)
C16 N2 C15 129.0(3)
C18 N2 C15 119.7(3)
C16 N3 C17 111.7(3)
C16 N3 C20 124.8(3)
C17 N3 C20 123.4(3)
C9 O1 C10 106.1(3)
C22 O2 Ru1 92.23(18)
C22 O3 Ru1 89.29(18)
C24 Ru1 C16 84.56(16)
C24 Ru1 C1 89.58(15)
C16 Ru1 C1 91.47(16)
C24 Ru1 N1 96.86(15)
C16 Ru1 N1 171.69(12)
C1 Ru1 N1 80.38(14)
C24 Ru1 O2 173.34(14)
C16 Ru1 O2 92.14(12)
C1 Ru1 O2 96.30(10)
N1 Ru1 O2 87.24(10)
C24 Ru1 O3 116.12(14)
C16 Ru1 O3 96.55(12)
C1 Ru1 O3 153.62(11)
N1 Ru1 O3 90.18(10)
O2 Ru1 O3 58.43(9)
C24 Ru1 C22 145.25(15)
C16 Ru1 C22 95.58(13)
C1 Ru1 C22 125.10(11)
N1 Ru1 C22 87.92(11)
O2 Ru1 C22 29.25(10)
O3 Ru1 C22 29.20(9)

loop_
_geom_bond_atom_site_label_1
_geom_bond_atom_site_label_2
_geom_bond_distance
C1 C6 1.398(5)
C1 C2 1.419(5)
C1 Ru1 2.020(3)
C2 C3 1.408(6)
C2 C9 1.461(5)
C3 C4 1.382(6)
C3 C7 1.511(6)
C4 C5 1.385(6)
C5 C6 1.408(6)
C5 C8 1.505(5)
C6 C15 1.509(5)
C9 N1 1.284(5)
C9 O1 1.345(4)
C10 O1 1.459(4)
C10 C11 1.542(5)
C11 N1 1.470(5)
C11 C13 1.536(5)
C12 C13 1.523(5)
C13 C14 1.529(5)
C15 N2 1.460(5)
C16 N2 1.361(5)
C16 N3 1.364(5)
C16 Ru1 2.013(4)
C17 C18 1.334(6)
C17 N3 1.383(5)
C18 N2 1.386(5)
C19 C20 1.506(6)
C20 N3 1.476(5)
C20 C21 1.525(6)
C22 O3 1.264(4)
C22 O2 1.267(4)
C22 C23 1.496(4)
C22 Ru1 2.590(3)
C24 O4 1.167(5)
C24 Ru1 1.798(4)
N1 Ru1 2.155(3)
O2 Ru1 2.211(2)
O3 Ru1 2.277(2)
